data_2231042
loop_
_publ_author_name
'Zhang, Xiuyun'
'Yue, Caihong'
'Yin, Handong'

_publ_section_title
;
 [5-Chloro-2-hydroxy-<i>N</i>'-(2-oxidobenzylidene)benzohydrazidato]dimethyltin(IV)
;
_journal_coeditor_code CV5115
_journal_issue 8
_journal_name_full 'Acta Crystallographica Section E'
_journal_page_first m1028
_journal_paper_doi 10.1107/S1600536811025621
_journal_volume 67
_journal_year 2011
_chemical_formula_iupac '[Sn (C H3)2 (C14 H9 Cl N2 O3)]'
_chemical_formula_moiety 'C16 H15 Cl N2 O3 Sn'
_chemical_formula_sum 'C16 H15 Cl N2 O3 Sn'
_chemical_formula_weight 437.44
_chemical_name_systematic
;
[5-Chloro-2-hydroxy-<i>N</i>'-(2-
oxidobenzylidene)benzohydrazidato]dimethyltin(IV)
;
_space_group_IT_number 14
_symmetry_cell_setting monoclinic
_symmetry_space_group_name_Hall '-P 2ybc'
_symmetry_space_group_name_H-M 'P 1 21/c 1'
_atom_sites_solution_hydrogens geom
_atom_sites_solution_primary direct
_atom_sites_solution_secondary difmap
_audit_creation_method SHELXL-97
_cell_angle_alpha 90.00
_cell_angle_beta 95.6340(10)
_cell_angle_gamma 90.00
_cell_formula_units_Z 4
_cell_length_a 7.5096(5)
_cell_length_b 20.965(2)
_cell_length_c 10.8344(11)
_cell_measurement_reflns_used 4020
_cell_measurement_temperature 298(2)
_cell_measurement_theta_max 27.179
_cell_measurement_theta_min 3.318
_cell_volume 1697.5(3)
_computing_cell_refinement 'SAINT (Bruker, 2007)'
_computing_data_collection 'SMART (Bruker, 2007)'
_computing_data_reduction 'SAINT (Bruker, 2007)'
_computing_molecular_graphics 'SHELXTL (Sheldrick, 2008)'
_computing_publication_material 'SHELXTL (Sheldrick, 2008)'
_computing_structure_refinement 'SHELXL97 (Sheldrick, 2008)'
_computing_structure_solution 'SHELXS97 (Sheldrick, 2008)'
_diffrn_ambient_temperature 298(2)
_diffrn_measured_fraction_theta_full 0.996
_diffrn_measured_fraction_theta_max 0.996
_diffrn_measurement_device_type 'Bruker SMART CCD area-detector'
_diffrn_measurement_method '\f and \w'
_diffrn_radiation_monochromator graphite
_diffrn_radiation_source 'fine-focus sealed tube'
_diffrn_radiation_type MoK\a
_diffrn_radiation_wavelength 0.71073
_diffrn_reflns_av_R_equivalents 0.0515
_diffrn_reflns_av_sigmaI/netI 0.0500
_diffrn_reflns_limit_h_max 8
_diffrn_reflns_limit_h_min -8
_diffrn_reflns_limit_k_max 23
_diffrn_reflns_limit_k_min -24
_diffrn_reflns_limit_l_max 12
_diffrn_reflns_limit_l_min -12
_diffrn_reflns_number 8414
_diffrn_reflns_theta_full 25.02
_diffrn_reflns_theta_max 25.02
_diffrn_reflns_theta_min 2.71
_exptl_absorpt_coefficient_mu 1.677
_exptl_absorpt_correction_T_max 0.6990
_exptl_absorpt_correction_T_min 0.4998
_exptl_absorpt_correction_type multi-scan
_exptl_absorpt_process_details '(SADABS; Bruker, 2001)'
_exptl_crystal_colour yellow
_exptl_crystal_density_diffrn 1.712
_exptl_crystal_density_method 'not measured'
_exptl_crystal_description block
_exptl_crystal_F_000 864
_exptl_crystal_size_max 0.48
_exptl_crystal_size_mid 0.41
_exptl_crystal_size_min 0.23
_refine_diff_density_max 0.435
_refine_diff_density_min -0.666
_refine_ls_extinction_coef 0.0182(6)
_refine_ls_extinction_expression Fc^*^=kFc[1+0.001xFc^2^\l^3^/sin(2\q)]^-1/4^
_refine_ls_extinction_method 'SHELXL97 (Sheldrick, 2008)'
_refine_ls_goodness_of_fit_ref 1.070
_refine_ls_hydrogen_treatment constr
_refine_ls_matrix_type full
_refine_ls_number_parameters 212
_refine_ls_number_reflns 2975
_refine_ls_number_restraints 0
_refine_ls_restrained_S_all 1.070
_refine_ls_R_factor_all 0.0433
_refine_ls_R_factor_gt 0.0290
_refine_ls_shift/su_max 0.001
_refine_ls_shift/su_mean 0.000
_refine_ls_structure_factor_coef Fsqd
_refine_ls_weighting_details 'calc w=1/[\s^2^(Fo^2^)+(0.0260P)^2^+0.2305P] where P=(Fo^2^+2Fc^2^)/3'
_refine_ls_weighting_scheme calc
_refine_ls_wR_factor_gt 0.0626
_refine_ls_wR_factor_ref 0.0707
_reflns_number_gt 2357
_reflns_number_total 2975
_reflns_threshold_expression I>2sigma(I)
_cod_data_source_file cv5115.cif
_cod_data_source_block I
_cod_original_sg_symbol_H-M 'P 21/c'
_cod_database_code 2231042
_cod_database_fobs_code 2231042

loop_
_symmetry_equiv_pos_as_xyz
'x, y, z'
'-x, y+1/2, -z+1/2'
'-x, -y, -z'
'x, -y-1/2, z-1/2'

loop_
_atom_site_type_symbol
_atom_site_label
_atom_site_fract_x
_atom_site_fract_y
_atom_site_fract_z
_atom_site_U_iso_or_equiv
_atom_site_adp_type
_atom_site_calc_flag
_atom_site_refinement_flags
_atom_site_occupancy
_atom_site_symmetry_multiplicity
Sn Sn1 0.36782(3) 0.466514(11) 0.80395(2) 0.03921(13) Uani d . 1 1
Cl Cl1 -0.1037(2) 0.21038(5) 0.43753(11) 0.0807(4) Uani d . 1 1
N N1 0.2415(4) 0.48410(14) 0.5277(3) 0.0413(7) Uani d . 1 1
N N2 0.3277(4) 0.51754(13) 0.6279(3) 0.0365(7) Uani d . 1 1
O O1 0.1173(5) 0.46606(13) 0.3001(2) 0.0606(8) Uani d . 1 1
H H1 0.1802 0.4835 0.3564 0.091 Uiso calc R 1 1
O O2 0.2336(4) 0.40168(12) 0.6672(2) 0.0498(7) Uani d . 1 1
O O3 0.4514(4) 0.55533(12) 0.8723(2) 0.0534(7) Uani d . 1 1
C C1 0.1973(5) 0.42608(17) 0.5585(3) 0.0369(8) Uani d . 1 1
C C2 0.1016(5) 0.38655(16) 0.4607(3) 0.0372(8) Uani d . 1 1
C C3 0.0701(5) 0.40754(18) 0.3373(3) 0.0413(9) Uani d . 1 1
C C4 -0.0106(5) 0.36639(19) 0.2477(3) 0.0501(10) Uani d . 1 1
H H4 -0.0283 0.3799 0.1656 0.060 Uiso calc R 1 1
C C5 -0.0637(6) 0.30721(19) 0.2777(3) 0.0492(10) Uani d . 1 1
H H5 -0.1184 0.2805 0.2168 0.059 Uiso calc R 1 1
C C6 -0.0362(5) 0.28668(17) 0.3994(3) 0.0455(9) Uani d . 1 1
C C7 0.0456(5) 0.32594(17) 0.4898(3) 0.0407(9) Uani d . 1 1
H H7 0.0635 0.3116 0.5713 0.049 Uiso calc R 1 1
C C8 0.3792(5) 0.57425(17) 0.6034(3) 0.0409(9) Uani d . 1 1
H H8 0.3597 0.5870 0.5210 0.049 Uiso calc R 1 1
C C9 0.4634(5) 0.62022(16) 0.6886(3) 0.0405(9) Uani d . 1 1
C C10 0.5084(5) 0.67917(18) 0.6401(4) 0.0532(10) Uani d . 1 1
H H10 0.4906 0.6858 0.5549 0.064 Uiso calc R 1 1
C C11 0.5786(6) 0.72764(19) 0.7158(4) 0.0607(12) Uani d . 1 1
H H11 0.6094 0.7666 0.6826 0.073 Uiso calc R 1 1
C C12 0.6020(6) 0.7170(2) 0.8418(4) 0.0611(12) Uani d . 1 1
H H12 0.6478 0.7497 0.8936 0.073 Uiso calc R 1 1
C C13 0.5603(6) 0.66031(19) 0.8930(4) 0.0554(11) Uani d . 1 1
H H13 0.5786 0.6551 0.9785 0.066 Uiso calc R 1 1
C C14 0.4897(5) 0.60941(18) 0.8185(3) 0.0444(9) Uani d . 1 1
C C15 0.6154(5) 0.41890(19) 0.8108(4) 0.0536(10) Uani d . 1 1
H H15A 0.6874 0.4378 0.7521 0.080 Uiso calc R 1 1
H H15B 0.5956 0.3747 0.7907 0.080 Uiso calc R 1 1
H H15C 0.6761 0.4224 0.8927 0.080 Uiso calc R 1 1
C C16 0.1613(6) 0.45669(19) 0.9204(4) 0.0528(11) Uani d . 1 1
H H16A 0.2094 0.4617 1.0052 0.079 Uiso calc R 1 1
H H16B 0.1083 0.4152 0.9091 0.079 Uiso calc R 1 1
H H16C 0.0719 0.4887 0.8999 0.079 Uiso calc R 1 1

loop_
_atom_site_aniso_label
_atom_site_aniso_U_11
_atom_site_aniso_U_22
_atom_site_aniso_U_33
_atom_site_aniso_U_12
_atom_site_aniso_U_13
_atom_site_aniso_U_23
Sn1 0.0436(2) 0.03337(18) 0.04025(17) -0.00176(11) 0.00207(11) 0.00346(11)
Cl1 0.1181(11) 0.0464(7) 0.0724(8) -0.0281(7) -0.0178(7) 0.0042(6)
N1 0.049(2) 0.0347(17) 0.0402(16) -0.0027(14) 0.0022(14) 0.0004(14)
N2 0.0372(18) 0.0300(16) 0.0424(16) 0.0005(13) 0.0037(13) 0.0041(13)
O1 0.087(2) 0.0491(18) 0.0438(16) -0.0106(15) -0.0039(15) 0.0111(13)
O2 0.0696(19) 0.0399(15) 0.0378(14) -0.0116(14) -0.0056(13) 0.0044(12)
O3 0.078(2) 0.0340(14) 0.0468(15) -0.0133(14) 0.0014(14) 0.0037(13)
C1 0.035(2) 0.037(2) 0.040(2) 0.0052(16) 0.0058(16) 0.0016(16)
C2 0.036(2) 0.038(2) 0.0373(19) 0.0063(16) 0.0004(15) -0.0022(16)
C3 0.045(2) 0.036(2) 0.043(2) 0.0046(17) 0.0081(17) 0.0042(17)
C4 0.057(3) 0.054(3) 0.038(2) 0.000(2) -0.0014(18) -0.0012(19)
C5 0.053(3) 0.050(2) 0.044(2) 0.001(2) -0.0006(18) -0.0085(19)
C6 0.050(3) 0.038(2) 0.047(2) -0.0004(18) 0.0005(18) -0.0006(17)
C7 0.043(2) 0.042(2) 0.0366(19) 0.0005(17) -0.0003(16) 0.0010(17)
C8 0.042(2) 0.036(2) 0.047(2) 0.0040(17) 0.0100(17) 0.0106(17)
C9 0.039(2) 0.030(2) 0.054(2) 0.0014(16) 0.0118(18) 0.0011(17)
C10 0.056(3) 0.038(2) 0.066(3) 0.0014(19) 0.010(2) 0.008(2)
C11 0.063(3) 0.033(2) 0.089(3) -0.007(2) 0.020(3) 0.001(2)
C12 0.058(3) 0.044(3) 0.082(3) -0.011(2) 0.009(2) -0.011(2)
C13 0.064(3) 0.041(2) 0.061(3) -0.007(2) 0.004(2) -0.008(2)
C14 0.040(2) 0.038(2) 0.056(2) 0.0007(18) 0.0088(18) -0.0022(19)
C15 0.050(3) 0.047(2) 0.064(3) 0.009(2) 0.007(2) 0.010(2)
C16 0.052(3) 0.062(3) 0.045(2) 0.001(2) 0.0056(19) 0.0049(19)

loop_
_atom_type_symbol
_atom_type_description
_atom_type_scat_dispersion_real
_atom_type_scat_dispersion_imag
_atom_type_scat_source
C C 0.0033 0.0016 'International Tables Vol C Tables 4.2.6.8 and 6.1.1.4'
H H 0.0000 0.0000 'International Tables Vol C Tables 4.2.6.8 and 6.1.1.4'
N N 0.0061 0.0033 'International Tables Vol C Tables 4.2.6.8 and 6.1.1.4'
O O 0.0106 0.0060 'International Tables Vol C Tables 4.2.6.8 and 6.1.1.4'
Cl Cl 0.1484 0.1585 'International Tables Vol C Tables 4.2.6.8 and 6.1.1.4'
Sn Sn -0.6537 1.4246 'International Tables Vol C Tables 4.2.6.8 and 6.1.1.4'

loop_
_geom_angle_atom_site_label_1
_geom_angle_atom_site_label_2
_geom_angle_atom_site_label_3
_geom_angle
O3 Sn1 C16 95.08(14)
O3 Sn1 C15 100.23(14)
C16 Sn1 C15 129.29(15)
O3 Sn1 N2 83.30(10)
C16 Sn1 N2 121.70(13)
C15 Sn1 N2 108.00(13)
O3 Sn1 O2 154.56(10)
C16 Sn1 O2 91.59(13)
C15 Sn1 O2 94.35(13)
N2 Sn1 O2 72.36(10)
C1 N1 N2 112.1(3)
C8 N2 N1 115.4(3)
C8 N2 Sn1 128.0(2)
N1 N2 Sn1 116.6(2)
C3 O1 H1 109.5
C1 O2 Sn1 114.5(2)
C14 O3 Sn1 133.1(2)
O2 C1 N1 124.4(3)
O2 C1 C2 118.6(3)
N1 C1 C2 117.1(3)
C7 C2 C3 118.6(3)
C7 C2 C1 119.3(3)
C3 C2 C1 122.1(3)
O1 C3 C4 117.7(3)
O1 C3 C2 123.0(3)
C4 C3 C2 119.4(4)
C5 C4 C3 121.3(4)
C5 C4 H4 119.4
C3 C4 H4 119.4
C4 C5 C6 119.6(4)
C4 C5 H5 120.2
C6 C5 H5 120.2
C7 C6 C5 120.4(4)
C7 C6 Cl1 120.0(3)
C5 C6 Cl1 119.5(3)
C6 C7 C2 120.7(3)
C6 C7 H7 119.7
C2 C7 H7 119.7
N2 C8 C9 127.6(3)
N2 C8 H8 116.2
C9 C8 H8 116.2
C10 C9 C14 119.9(3)
C10 C9 C8 117.3(3)
C14 C9 C8 122.6(3)
C11 C10 C9 121.4(4)
C11 C10 H10 119.3
C9 C10 H10 119.3
C12 C11 C10 118.4(4)
C12 C11 H11 120.8
C10 C11 H11 120.8
C13 C12 C11 122.2(4)
C13 C12 H12 118.9
C11 C12 H12 118.9
C12 C13 C14 121.1(4)
C12 C13 H13 119.4
C14 C13 H13 119.4
O3 C14 C13 118.9(3)
O3 C14 C9 124.0(3)
C13 C14 C9 117.0(4)
Sn1 C15 H15A 109.5
Sn1 C15 H15B 109.5
H15A C15 H15B 109.5
Sn1 C15 H15C 109.5
H15A C15 H15C 109.5
H15B C15 H15C 109.5
Sn1 C16 H16A 109.5
Sn1 C16 H16B 109.5
H16A C16 H16B 109.5
Sn1 C16 H16C 109.5
H16A C16 H16C 109.5
H16B C16 H16C 109.5

loop_
_geom_bond_atom_site_label_1
_geom_bond_atom_site_label_2
_geom_bond_site_symmetry_2
_geom_bond_distance
Sn1 O3 . 2.078(3)
Sn1 C16 . 2.103(4)
Sn1 C15 . 2.105(4)
Sn1 N2 . 2.182(3)
Sn1 O2 . 2.183(2)
Cl1 C6 . 1.740(4)
N1 C1 . 1.312(4)
N1 N2 . 1.397(4)
N2 C8 . 1.286(4)
O1 C3 . 1.349(4)
O1 H1 . 0.8200
O2 C1 . 1.288(4)
O3 C14 . 1.319(4)
C1 C2 . 1.476(5)
C2 C7 . 1.385(5)
C2 C3 . 1.405(5)
C3 C4 . 1.393(5)
C4 C5 . 1.353(5)
C4 H4 . 0.9300
C5 C6 . 1.383(5)
C5 H5 . 0.9300
C6 C7 . 1.378(5)
C7 H7 . 0.9300
C8 C9 . 1.437(5)
C8 H8 . 0.9300
C9 C10 . 1.398(5)
C9 C14 . 1.420(5)
C10 C11 . 1.377(6)
C10 H10 . 0.9300
C11 C12 . 1.377(6)
C11 H11 . 0.9300
C12 C13 . 1.362(6)
C12 H12 . 0.9300
C13 C14 . 1.409(5)
C13 H13 . 0.9300
C15 H15A . 0.9600
C15 H15B . 0.9600
C15 H15C . 0.9600
C16 H16A . 0.9600
C16 H16B . 0.9600
C16 H16C . 0.9600
CG1 CG2 3_666 3.8154(2)

loop_
_geom_hbond_atom_site_label_D
_geom_hbond_atom_site_label_H
_geom_hbond_atom_site_label_A
_geom_hbond_site_symmetry_A
_geom_hbond_distance_DH
_geom_hbond_distance_HA
_geom_hbond_distance_DA
_geom_hbond_angle_DHA
C15 H15A O1 3_666 0.96 2.59 3.430(5) 147
O1 H1 N1 . 0.82 1.87 2.577(4) 144

loop_
_geom_torsion_atom_site_label_1
_geom_torsion_atom_site_label_2
_geom_torsion_atom_site_label_3
_geom_torsion_atom_site_label_4
_geom_torsion
C1 N1 N2 C8 178.1(3)
C1 N1 N2 Sn1 0.5(4)
O3 Sn1 N2 C8 10.7(3)
C16 Sn1 N2 C8 102.5(3)
C15 Sn1 N2 C8 -87.9(3)
O2 Sn1 N2 C8 -176.8(3)
O3 Sn1 N2 N1 -172.0(2)
C16 Sn1 N2 N1 -80.1(3)
C15 Sn1 N2 N1 89.4(3)
O2 Sn1 N2 N1 0.5(2)
O3 Sn1 O2 C1 16.0(4)
C16 Sn1 O2 C1 121.4(3)
C15 Sn1 O2 C1 -109.0(3)
N2 Sn1 O2 C1 -1.5(2)
C16 Sn1 O3 C14 -132.8(4)
C15 Sn1 O3 C14 95.7(4)
N2 Sn1 O3 C14 -11.5(4)
O2 Sn1 O3 C14 -28.3(5)
Sn1 O2 C1 N1 2.6(4)
Sn1 O2 C1 C2 -178.2(2)
N2 N1 C1 O2 -2.1(5)
N2 N1 C1 C2 178.7(3)
O2 C1 C2 C7 3.3(5)
N1 C1 C2 C7 -177.4(3)
O2 C1 C2 C3 -174.6(3)
N1 C1 C2 C3 4.8(5)
C7 C2 C3 O1 179.0(3)
C1 C2 C3 O1 -3.1(5)
C7 C2 C3 C4 -2.1(5)
C1 C2 C3 C4 175.8(3)
O1 C3 C4 C5 -179.2(4)
C2 C3 C4 C5 1.8(6)
C3 C4 C5 C6 -0.6(6)
C4 C5 C6 C7 -0.4(6)
C4 C5 C6 Cl1 -179.7(3)
C5 C6 C7 C2 0.1(6)
Cl1 C6 C7 C2 179.4(3)
C3 C2 C7 C6 1.2(5)
C1 C2 C7 C6 -176.8(3)
N1 N2 C8 C9 177.0(3)
Sn1 N2 C8 C9 -5.6(5)
N2 C8 C9 C10 179.8(4)
N2 C8 C9 C14 -4.8(6)
C14 C9 C10 C11 0.1(6)
C8 C9 C10 C11 175.6(4)
C9 C10 C11 C12 -0.7(6)
C10 C11 C12 C13 0.9(7)
C11 C12 C13 C14 -0.3(7)
Sn1 O3 C14 C13 -174.0(3)
Sn1 O3 C14 C9 6.4(6)
C12 C13 C14 O3 180.0(4)
C12 C13 C14 C9 -0.4(6)
C10 C9 C14 O3 -179.9(4)
C8 C9 C14 O3 4.8(6)
C10 C9 C14 C13 0.5(5)
C8 C9 C14 C13 -174.8(3)
